data_1550691
loop_
_publ_author_name
'Shen, Yunjun'
'Zhang, Kang'
'Liang, Xuewei'
'Dontha, Rakesh'
'Duttwyler, Simon'

_publ_section_title
;
 Highly selective palladium-catalyzed one-pot, five-fold B--H/C--H cross
 coupling of monocarboranes with alkenes
;
_journal_name_full 'Chemical Science'
_journal_paper_doi 10.1039/C9SC00078J
_journal_year 2019
_chemical_formula_moiety 'C42 H42 B11 O2, C3 H6 O, C8 H20 N'
_chemical_formula_sum 'C53 H68 B11 N O3'
_chemical_formula_weight 885.99
_space_group_crystal_system monoclinic
_space_group_IT_number 14
_space_group_name_Hall '-P 2yn'
_space_group_name_H-M_alt 'P 1 21/n 1'
_symmetry_space_group_name_Hall '-P 2yn'
_symmetry_space_group_name_H-M 'P 1 21/n 1'
_atom_sites_solution_hydrogens mixed
_atom_sites_solution_primary dual
_audit_creation_date 2018-05-11
_audit_creation_method
;
Olex2 1.2
(compiled 2018.04.03 svn.r3497 for OlexSys, GUI svn.r5486)
;
_audit_update_record
;
2018-12-21 deposited with the CCDC.    2019-03-04 downloaded from the CCDC.
;
_cell_angle_alpha 90
_cell_angle_beta 92.9100(10)
_cell_angle_gamma 90
_cell_formula_units_Z 4
_cell_length_a 11.9981(3)
_cell_length_b 20.7041(4)
_cell_length_c 21.3976(4)
_cell_measurement_reflns_used 8577
_cell_measurement_temperature 170(2)
_cell_measurement_theta_max 45.759
_cell_measurement_theta_min 3.599
_cell_volume 5308.52(19)
_computing_cell_refinement 'SAINT v8.37A (Bruker, 2015)'
_computing_data_reduction 'SAINT v8.37A (Bruker, 2015)'
_computing_molecular_graphics 'Olex2 (Dolomanov et al., 2009)'
_computing_publication_material 'Olex2 (Dolomanov et al., 2009)'
_computing_structure_refinement 'ShelXL (Sheldrick, 2015)'
_computing_structure_solution 'ShelXT (Sheldrick, 2015)'
_diffrn_ambient_temperature 170.0
_diffrn_measured_fraction_theta_full 0.992
_diffrn_measured_fraction_theta_max 0.991
_diffrn_measurement_device_type 'Bruker D8 Venture'
_diffrn_measurement_method '\f and \w scans'
_diffrn_radiation_type GaK\a
_diffrn_radiation_wavelength 1.34139
_diffrn_reflns_av_R_equivalents 0.0662
_diffrn_reflns_av_unetI/netI 0.0575
_diffrn_reflns_Laue_measured_fraction_full 0.992
_diffrn_reflns_Laue_measured_fraction_max 0.991
_diffrn_reflns_limit_h_max 14
_diffrn_reflns_limit_h_min -14
_diffrn_reflns_limit_k_max 13
_diffrn_reflns_limit_k_min -25
_diffrn_reflns_limit_l_max 26
_diffrn_reflns_limit_l_min -25
_diffrn_reflns_number 50116
_diffrn_reflns_point_group_measured_fraction_full 0.992
_diffrn_reflns_point_group_measured_fraction_max 0.991
_diffrn_reflns_theta_full 53.594
_diffrn_reflns_theta_max 54.945
_diffrn_reflns_theta_min 3.599
_diffrn_standards_number 0
_exptl_absorpt_coefficient_mu 0.308
_exptl_absorpt_correction_T_max 0.7508
_exptl_absorpt_correction_T_min 0.6382
_exptl_absorpt_correction_type multi-scan
_exptl_absorpt_process_details
'SADABS-2016/2 (Bruker,2016/2) was used for absorption correction. wR2(int) was 0.1082 before and 0.0544 after correction. The Ratio of minimum to maximum transmission is 0.8500. The \l/2 correction factor is Not present.'
_exptl_crystal_colour colourless
_exptl_crystal_colour_primary colourless
_exptl_crystal_density_diffrn 1.109
_exptl_crystal_description block
_exptl_crystal_F_000 1888
_exptl_crystal_size_max 0.08
_exptl_crystal_size_mid 0.05
_exptl_crystal_size_min 0.03
_refine_diff_density_max 0.720
_refine_diff_density_min -0.521
_refine_diff_density_rms 0.058
_refine_ls_extinction_method none
_refine_ls_goodness_of_fit_ref 1.030
_refine_ls_hydrogen_treatment mixed
_refine_ls_matrix_type full
_refine_ls_number_parameters 662
_refine_ls_number_reflns 10024
_refine_ls_number_restraints 216
_refine_ls_restrained_S_all 1.037
_refine_ls_R_factor_all 0.1609
_refine_ls_R_factor_gt 0.0991
_refine_ls_shift/su_max 0.000
_refine_ls_shift/su_mean 0.000
_refine_ls_structure_factor_coef Fsqd
_refine_ls_weighting_details 'w=1/[\s^2^(Fo^2^)+(0.1668P)^2^+3.2732P] where P=(Fo^2^+2Fc^2^)/3'
_refine_ls_weighting_scheme calc
_refine_ls_wR_factor_gt 0.2591
_refine_ls_wR_factor_ref 0.3133
_reflns_Friedel_coverage 0.000
_reflns_number_gt 5609
_reflns_number_total 10024
_reflns_threshold_expression 'I > 2\s(I)'
_cod_data_source_file c9sc00078j2.cif
_cod_data_source_block wmj18065_0m
_cod_database_code 1550691
_shelx_shelxl_version_number 2016/6
_shelx_space_group_comment
;
The symmetry employed for this shelxl refinement is uniquely defined
by the following loop, which should always be used as a source of
symmetry information in preference to the above space-group names.
They are only intended as comments.
;
_shelx_estimated_absorpt_t_max 0.991
_shelx_estimated_absorpt_t_min 0.976
_olex2_refinement_description
;
1. Fixed Uiso
 At 1.2 times of:
  All B(H) groups, All C(H) groups, All C(H,H) groups
 At 1.5 times of:
  All C(H,H,H) groups
2. Uiso/Uaniso restraints and constraints
C35 \\sim C36 \\sim C37 \\sim C38 \\sim C39 \\sim C40 \\sim C41 \\sim C42 \\sim
C36' \\sim C37' \\sim C38' \\sim C39' \\sim C40' \\sim C41' \\sim C42': within
2A with sigma of 0.01 and sigma for terminal atoms of 0.02
3. Others
 Fixed Sof: H35(0.5) H35A(0.5) C36(0.5) H36(0.5) C37(0.5) C38(0.5) H38(0.5)
 C39(0.5) H39(0.5) C40(0.5) H40(0.5) C41(0.5) H41(0.5) C42(0.5) H42(0.5)
 C36'(0.5) H36'(0.5) C37'(0.5) C42'(0.5) H42'(0.5) C41'(0.5) H41'(0.5)
 C40'(0.5) H40'(0.5) C39'(0.5) H39'(0.5) C38'(0.5) H38'(0.5)
4.a Secondary CH2 refined with riding coordinates:
 C43(H43A,H43B), C45(H45A,H45B), C47(H47A,H47B), C49(H49A,H49B)
4.b Aromatic/amide H refined with riding coordinates:
 C3(H3), C4(H4), C6(H6), C7(H7), C8(H8), C9(H9), C10(H10), C11(H11), C12(H12),
 C14(H14), C15(H15), C16(H16), C17(H17), C18(H18), C19(H19), C20(H20), C22(H22),
  C23(H23), C24(H24), C25(H25), C26(H26), C27(H27), C28(H28), C30(H30),
 C31(H31), C32(H32), C33(H33), C34(H34), C35(H35), C35(H35A), C36(H36),
 C38(H38), C39(H39), C40(H40), C41(H41), C42(H42), C36'(H36'), C42'(H42'),
 C41'(H41'), C40'(H40'), C39'(H39'), C38'(H38')
4.c Fitted hexagon refined as free rotating group:
 C37(C38,C39,C40,C41,C42), C37'(C42',C41',C40',C39',C38')
4.d Idealised Me refined as rotating group:
 C52(H52A,H52B,H52C), C53(H53A,H53B,H53C), C44(H44A,H44B,H44C), C46(H46A,H46B,
 H46C), C48(H48A,H48B,H48C), C50(H50A,H50B,H50C)
4.e Boron cage BH refined with riding coordinates:
 B6(H6A), B7(H7A), B8(H8A), B9(H9A), B10(H10A), B11(H11A)
;
_olex2_submission_special_instructions 'No special instructions were received'

loop_
_space_group_symop_operation_xyz
'x, y, z'
'-x+1/2, y+1/2, -z+1/2'
'-x, -y, -z'
'x-1/2, -y-1/2, z-1/2'

loop_
_atom_site_label
_atom_site_type_symbol
_atom_site_fract_x
_atom_site_fract_y
_atom_site_fract_z
_atom_site_U_iso_or_equiv
_atom_site_adp_type
_atom_site_occupancy
_atom_site_site_symmetry_order
_atom_site_calc_flag
_atom_site_refinement_flags_posn
_atom_site_refinement_flags_adp
_atom_site_refinement_flags_occupancy
_atom_site_disorder_assembly
_atom_site_disorder_group
O1 O 0.5959(2) 0.27239(18) 0.49871(14) 0.0823(10) Uani 1 1 d . . . . .
O2 O 0.5613(2) 0.22420(19) 0.58506(14) 0.0884(11) Uani 1 1 d . . . . .
C1 C 0.7505(3) 0.24404(15) 0.56487(14) 0.0413(7) Uani 1 1 d . . . . .
C2 C 0.6263(3) 0.24622(15) 0.55144(15) 0.0421(7) Uani 1 1 d . . . . .
C3 C 0.7243(3) 0.3150(2) 0.67953(16) 0.0579(10) Uani 1 1 d . . . . .
H3 H 0.648913 0.300939 0.679095 0.069 Uiso 1 1 calc R . . . .
C4 C 0.7550(4) 0.3606(2) 0.71889(18) 0.0633(10) Uani 1 1 d . . . . .
H4 H 0.827720 0.377627 0.714739 0.076 Uiso 1 1 calc R . . . .
C5 C 0.6898(4) 0.38917(18) 0.76954(17) 0.0616(10) Uani 1 1 d . . . . .
C6 C 0.7315(4) 0.4411(2) 0.8024(2) 0.0752(13) Uani 1 1 d . . . . .
H6 H 0.800239 0.459472 0.791136 0.090 Uiso 1 1 calc R . . . .
C7 C 0.6767(5) 0.4679(2) 0.8517(2) 0.0806(13) Uani 1 1 d . . . . .
H7 H 0.708298 0.503690 0.873983 0.097 Uiso 1 1 calc R . . . .
C8 C 0.5781(5) 0.4429(2) 0.8681(2) 0.0772(13) Uani 1 1 d . . . . .
H8 H 0.539984 0.461257 0.901636 0.093 Uiso 1 1 calc R . . . .
C9 C 0.5336(4) 0.3911(2) 0.8361(2) 0.0749(12) Uani 1 1 d . . . . .
H9 H 0.464620 0.373398 0.847755 0.090 Uiso 1 1 calc R . . . .
C10 C 0.5886(4) 0.3641(2) 0.78656(19) 0.0662(11) Uani 1 1 d . . . . .
H10 H 0.556566 0.328409 0.764347 0.079 Uiso 1 1 calc R . . . .
C11 C 0.7718(3) 0.37927(16) 0.53602(16) 0.0481(8) Uani 1 1 d . . . . .
H11 H 0.698834 0.387302 0.549540 0.058 Uiso 1 1 calc R . . . .
C12 C 0.8174(3) 0.42437(18) 0.50169(17) 0.0544(9) Uani 1 1 d . . . . .
H12 H 0.887930 0.413761 0.486185 0.065 Uiso 1 1 calc R . . . .
C13 C 0.7739(3) 0.48862(18) 0.48429(18) 0.0590(10) Uani 1 1 d . . . . .
C14 C 0.8406(4) 0.5328(2) 0.45411(18) 0.0692(12) Uani 1 1 d . . . . .
H14 H 0.913964 0.520665 0.444204 0.083 Uiso 1 1 calc R . . . .
C15 C 0.8024(6) 0.5938(2) 0.4383(2) 0.0941(19) Uani 1 1 d . . . . .
H15 H 0.848799 0.622634 0.416885 0.113 Uiso 1 1 calc R . . . .
C16 C 0.6993(7) 0.6128(2) 0.4532(3) 0.122(3) Uani 1 1 d . . . . .
H16 H 0.675167 0.655679 0.444206 0.146 Uiso 1 1 calc R . . . .
C17 C 0.6293(7) 0.5706(2) 0.4811(3) 0.131(3) Uani 1 1 d . . . . .
H17 H 0.555890 0.583636 0.490017 0.157 Uiso 1 1 calc R . . . .
C18 C 0.6657(5) 0.5088(2) 0.4964(3) 0.0925(18) Uani 1 1 d . . . . .
H18 H 0.616491 0.479652 0.515473 0.111 Uiso 1 1 calc R . . . .
C19 C 0.8005(3) 0.24682(15) 0.43190(14) 0.0396(7) Uani 1 1 d . . . . .
H19 H 0.727145 0.232400 0.420465 0.047 Uiso 1 1 calc R . . . .
C20 C 0.8648(3) 0.26539(18) 0.38731(16) 0.0494(8) Uani 1 1 d . . . . .
H20 H 0.931863 0.286576 0.401060 0.059 Uiso 1 1 calc R . . . .
C21 C 0.8476(3) 0.25802(18) 0.31920(16) 0.0509(9) Uani 1 1 d . . . . .
C22 C 0.9267(3) 0.2849(3) 0.28070(18) 0.0748(13) Uani 1 1 d . . . . .
H22 H 0.987841 0.308443 0.299147 0.090 Uiso 1 1 calc R . . . .
C23 C 0.9174(4) 0.2777(3) 0.2167(2) 0.0852(15) Uani 1 1 d . . . . .
H23 H 0.971877 0.295923 0.191240 0.102 Uiso 1 1 calc R . . . .
C24 C 0.8281(5) 0.2437(2) 0.1898(2) 0.0793(14) Uani 1 1 d . . . . .
H24 H 0.822837 0.237443 0.145718 0.095 Uiso 1 1 calc R . . . .
C25 C 0.7468(5) 0.2188(2) 0.2261(2) 0.0764(13) Uani 1 1 d . . . . .
H25 H 0.683905 0.197470 0.206810 0.092 Uiso 1 1 calc R . . . .
C26 C 0.7568(4) 0.22496(19) 0.29160(17) 0.0597(10) Uani 1 1 d . . . . .
H26 H 0.701962 0.206693 0.316818 0.072 Uiso 1 1 calc R . . . .
C27 C 0.7540(3) 0.11646(16) 0.51630(16) 0.0476(8) Uani 1 1 d . . . . .
H27 H 0.675066 0.120206 0.512755 0.057 Uiso 1 1 calc R . . . .
C28 C 0.7976(4) 0.06313(19) 0.49535(18) 0.0620(10) Uani 1 1 d . . . . .
H28 H 0.876833 0.061398 0.497192 0.074 Uiso 1 1 calc R . . . .
C29 C 0.7411(4) 0.0064(2) 0.4697(2) 0.0686(11) Uani 1 1 d . . . . .
C30 C 0.8026(5) -0.0502(3) 0.4617(3) 0.110(2) Uani 1 1 d . . . . .
H30 H 0.881166 -0.049155 0.469679 0.132 Uiso 1 1 calc R . . . .
C31 C 0.7544(6) -0.1056(3) 0.4430(3) 0.122(2) Uani 1 1 d . . . . .
H31 H 0.798359 -0.142915 0.436472 0.146 Uiso 1 1 calc R . . . .
C32 C 0.6381(6) -0.1078(3) 0.4333(3) 0.104(2) Uani 1 1 d . . . . .
H32 H 0.601810 -0.147852 0.424801 0.124 Uiso 1 1 calc R . . . .
C33 C 0.5766(5) -0.0519(3) 0.4360(4) 0.139(3) Uani 1 1 d . . . . .
H33 H 0.498993 -0.051821 0.424636 0.167 Uiso 1 1 calc R . . . .
C34 C 0.6313(4) 0.0050(2) 0.4561(3) 0.1009(19) Uani 1 1 d . . . . .
H34 H 0.589004 0.043459 0.460025 0.121 Uiso 1 1 calc R . . . .
C35 C 0.7211(4) 0.1526(2) 0.6655(2) 0.0787(13) Uani 1 1 d . U . . .
H35 H 0.668858 0.122439 0.647787 0.094 Uiso 0.5 1 calc R . P A 1
H35A H 0.665764 0.133618 0.637980 0.094 Uiso 0.5 1 calc R . P B 2
B1 B 0.8032(4) 0.2816(2) 0.63288(18) 0.0538(11) Uani 1 1 d . . . . .
B2 B 0.8278(3) 0.3142(2) 0.55605(17) 0.0457(9) Uani 1 1 d . . . . .
B3 B 0.8388(3) 0.24726(18) 0.50280(16) 0.0392(8) Uani 1 1 d . . . . .
B4 B 0.8200(3) 0.1742(2) 0.54645(17) 0.0453(9) Uani 1 1 d . . . . .
B5 B 0.7998(4) 0.1956(2) 0.62698(18) 0.0571(11) Uani 1 1 d . . . . .
B6 B 0.9235(4) 0.2350(3) 0.6565(2) 0.0742(16) Uani 1 1 d . . . . .
H6A H 0.952654 0.231004 0.706947 0.089 Uiso 1 1 calc R . . . .
B7 B 0.9396(4) 0.3070(3) 0.6140(2) 0.0639(13) Uani 1 1 d . . . . .
H7A H 0.979129 0.350769 0.636568 0.077 Uiso 1 1 calc R . . . .
B8 B 0.9598(3) 0.2865(2) 0.5344(2) 0.0533(10) Uani 1 1 d . . . . .
H8A H 1.012700 0.316665 0.504200 0.064 Uiso 1 1 calc R . . . .
B9 B 0.9559(3) 0.2005(2) 0.52872(17) 0.0474(9) Uani 1 1 d . . . . .
H9A H 1.006289 0.173389 0.494741 0.057 Uiso 1 1 calc R . . . .
B10 B 0.9334(4) 0.1693(3) 0.60395(19) 0.0615(12) Uani 1 1 d . . . . .
H10A H 0.968846 0.121561 0.619603 0.074 Uiso 1 1 calc R . . . .
B11 B 1.0189(4) 0.2379(3) 0.5963(2) 0.0691(15) Uani 1 1 d . . . . .
H11A H 1.111214 0.235830 0.606790 0.083 Uiso 1 1 calc R . . . .
C36 C 0.7391(8) 0.1652(5) 0.7331(4) 0.0562(19) Uani 0.5 1 d . U P C 1
H36 H 0.784659 0.200447 0.746988 0.067 Uiso 0.5 1 calc R . P C 1
C37 C 0.6877(6) 0.1241(3) 0.7789(2) 0.0669(17) Uani 0.5 1 d . U P C 1
C38 C 0.7107(5) 0.1356(3) 0.8422(3) 0.086(2) Uani 0.5 1 d G U P C 1
H38 H 0.758059 0.170353 0.855223 0.103 Uiso 0.5 1 calc R . P C 1
C39 C 0.6644(6) 0.0961(4) 0.8866(2) 0.097(2) Uani 0.5 1 d G U P C 1
H39 H 0.680118 0.103889 0.929935 0.117 Uiso 0.5 1 calc R . P C 1
C40 C 0.5951(7) 0.0452(3) 0.8676(3) 0.102(2) Uani 0.5 1 d G U P C 1
H40 H 0.563498 0.018201 0.897981 0.122 Uiso 0.5 1 calc R . P C 1
C41 C 0.5722(7) 0.0338(3) 0.8043(3) 0.105(2) Uani 0.5 1 d G U P C 1
H41 H 0.524818 -0.001023 0.791315 0.126 Uiso 0.5 1 calc R . P C 1
C42 C 0.6185(7) 0.0732(3) 0.7599(2) 0.087(2) Uani 0.5 1 d G U P C 1
H42 H 0.602758 0.065441 0.716602 0.104 Uiso 0.5 1 calc R . P C 1
C36' C 0.7062(9) 0.1344(5) 0.7211(5) 0.065(2) Uani 0.5 1 d . U P C 2
H36' H 0.756175 0.155516 0.750294 0.078 Uiso 0.5 1 calc R . P C 2
C37' C 0.6318(5) 0.0892(3) 0.7529(3) 0.0782(19) Uani 0.5 1 d . U P C 2
C42' C 0.5448(5) 0.0570(3) 0.7208(2) 0.079(2) Uani 0.5 1 d G U P C 2
H42' H 0.525041 0.067924 0.678583 0.095 Uiso 0.5 1 calc R . P C 2
C41' C 0.4866(5) 0.0088(3) 0.7505(3) 0.088(2) Uani 0.5 1 d G U P C 2
H41' H 0.427166 -0.013235 0.728602 0.105 Uiso 0.5 1 calc R . P C 2
C40' C 0.5155(6) -0.0073(3) 0.8123(3) 0.099(2) Uani 0.5 1 d G U P C 2
H40' H 0.475744 -0.040216 0.832637 0.119 Uiso 0.5 1 calc R . P C 2
C39' C 0.6025(6) 0.0249(3) 0.8444(2) 0.093(2) Uani 0.5 1 d G U P C 2
H39' H 0.622197 0.013962 0.886655 0.112 Uiso 0.5 1 calc R . P C 2
C38' C 0.6606(5) 0.0731(3) 0.8147(3) 0.0863(18) Uani 0.5 1 d G U P C 2
H38' H 0.720074 0.095120 0.836637 0.104 Uiso 0.5 1 calc R . P C 2
O3 O 0.3807(2) 0.26394(16) 0.46473(16) 0.0778(9) Uani 1 1 d . . . . .
C51 C 0.3350(4) 0.2246(3) 0.4319(3) 0.0839(14) Uani 1 1 d . . . . .
C52 C 0.4013(7) 0.1729(4) 0.4034(4) 0.151(3) Uani 1 1 d . . . . .
H52A H 0.411095 0.183065 0.359267 0.226 Uiso 1 1 calc GR . . . .
H52B H 0.362115 0.131550 0.406417 0.226 Uiso 1 1 calc GR . . . .
H52C H 0.474589 0.169814 0.425610 0.226 Uiso 1 1 calc GR . . . .
C53 C 0.2139(5) 0.2249(5) 0.4221(5) 0.162(4) Uani 1 1 d . . . . .
H53A H 0.184822 0.181586 0.430200 0.244 Uiso 1 1 calc GR . . . .
H53B H 0.193746 0.237299 0.378853 0.244 Uiso 1 1 calc GR . . . .
H53C H 0.181834 0.255842 0.450813 0.244 Uiso 1 1 calc GR . . . .
N1 N 0.5987(3) 0.44597(17) 0.29562(15) 0.0650(9) Uani 1 1 d . . . . .
C43 C 0.6859(4) 0.4957(2) 0.3072(3) 0.0948(17) Uani 1 1 d . . . . .
H43A H 0.677698 0.513538 0.349667 0.114 Uiso 1 1 calc R . . . .
H43B H 0.759606 0.474152 0.307278 0.114 Uiso 1 1 calc R . . . .
C44 C 0.6863(7) 0.5496(4) 0.2630(5) 0.165(4) Uani 1 1 d . . . . .
H44A H 0.699615 0.533205 0.221044 0.247 Uiso 1 1 calc GR . . . .
H44B H 0.745528 0.580089 0.275967 0.247 Uiso 1 1 calc GR . . . .
H44C H 0.613960 0.571679 0.262275 0.247 Uiso 1 1 calc GR . . . .
C45 C 0.6041(6) 0.4153(3) 0.2345(2) 0.0993(18) Uani 1 1 d . . . . .
H45A H 0.544731 0.382126 0.230305 0.119 Uiso 1 1 calc R . . . .
H45B H 0.588089 0.448268 0.201747 0.119 Uiso 1 1 calc R . . . .
C46 C 0.7063(9) 0.3862(4) 0.2235(3) 0.151(3) Uani 1 1 d . . . . .
H46A H 0.702001 0.365409 0.182307 0.226 Uiso 1 1 calc GR . . . .
H46B H 0.723540 0.353618 0.255844 0.226 Uiso 1 1 calc GR . . . .
H46C H 0.765189 0.419030 0.224722 0.226 Uiso 1 1 calc GR . . . .
C47 C 0.6119(4) 0.3952(3) 0.3479(2) 0.0855(15) Uani 1 1 d . . . . .
H47A H 0.688069 0.376975 0.347318 0.103 Uiso 1 1 calc R . . . .
H47B H 0.605724 0.417437 0.388563 0.103 Uiso 1 1 calc R . . . .
C48 C 0.5282(5) 0.3391(3) 0.3447(3) 0.1038(18) Uani 1 1 d . . . . .
H48A H 0.528838 0.318570 0.303472 0.156 Uiso 1 1 calc GR . . . .
H48B H 0.453169 0.355596 0.351463 0.156 Uiso 1 1 calc GR . . . .
H48C H 0.549082 0.307333 0.377171 0.156 Uiso 1 1 calc GR . . . .
C49 C 0.4800(5) 0.4761(4) 0.2953(4) 0.125(3) Uani 1 1 d . . . . .
H49A H 0.473735 0.508254 0.261069 0.150 Uiso 1 1 calc R . . . .
H49B H 0.425204 0.441510 0.284940 0.150 Uiso 1 1 calc R . . . .
C50 C 0.4477(8) 0.5070(6) 0.3513(5) 0.201(5) Uani 1 1 d . . . . .
H50A H 0.370213 0.521678 0.345816 0.301 Uiso 1 1 calc GR . . . .
H50B H 0.496476 0.544146 0.360432 0.301 Uiso 1 1 calc GR . . . .
H50C H 0.454386 0.476287 0.386195 0.301 Uiso 1 1 calc GR . . . .
H1 H 0.520(6) 0.263(3) 0.493(3) 0.12(2) Uiso 1 1 d . . . . .

loop_
_atom_site_aniso_label
_atom_site_aniso_U_11
_atom_site_aniso_U_22
_atom_site_aniso_U_33
_atom_site_aniso_U_23
_atom_site_aniso_U_13
_atom_site_aniso_U_12
O1 0.0395(15) 0.137(3) 0.0700(19) 0.0465(19) 0.0007(13) -0.0031(16)
O2 0.0518(16) 0.150(3) 0.0646(19) 0.035(2) 0.0102(14) -0.0183(18)
C1 0.0445(18) 0.0470(19) 0.0326(16) 0.0008(13) 0.0045(13) 0.0017(14)
C2 0.0462(18) 0.0437(18) 0.0372(17) -0.0004(14) 0.0091(14) -0.0008(15)
C3 0.059(2) 0.078(3) 0.0368(18) -0.0078(18) 0.0023(16) 0.0141(19)
C4 0.069(3) 0.067(3) 0.055(2) -0.0073(19) 0.0161(19) 0.007(2)
C5 0.087(3) 0.052(2) 0.047(2) -0.0085(17) 0.0110(19) 0.011(2)
C6 0.081(3) 0.076(3) 0.070(3) -0.025(2) 0.016(2) -0.006(2)
C7 0.102(4) 0.072(3) 0.068(3) -0.029(2) 0.007(3) 0.006(3)
C8 0.108(4) 0.074(3) 0.052(2) -0.009(2) 0.019(2) 0.025(3)
C9 0.097(3) 0.067(3) 0.064(3) -0.002(2) 0.032(2) 0.008(2)
C10 0.086(3) 0.061(2) 0.054(2) -0.0070(19) 0.023(2) 0.000(2)
C11 0.0428(18) 0.0461(19) 0.057(2) -0.0110(16) 0.0127(15) -0.0078(15)
C12 0.047(2) 0.061(2) 0.056(2) -0.0117(18) 0.0148(16) -0.0133(17)
C13 0.073(3) 0.047(2) 0.059(2) -0.0129(17) 0.0252(19) -0.0217(19)
C14 0.078(3) 0.082(3) 0.048(2) -0.005(2) 0.0090(19) -0.043(2)
C15 0.167(6) 0.062(3) 0.055(3) -0.006(2) 0.021(3) -0.066(3)
C16 0.231(8) 0.041(3) 0.103(4) 0.000(3) 0.092(5) -0.010(4)
C17 0.186(7) 0.057(3) 0.161(6) 0.023(3) 0.119(5) 0.035(4)
C18 0.113(4) 0.045(2) 0.126(4) 0.014(2) 0.079(3) 0.006(2)
C19 0.0400(17) 0.0419(17) 0.0368(17) 0.0003(13) 0.0018(13) -0.0044(13)
C20 0.0443(19) 0.064(2) 0.0394(18) 0.0005(16) 0.0018(15) -0.0069(16)
C21 0.051(2) 0.066(2) 0.0362(18) 0.0045(16) 0.0021(15) 0.0100(17)
C22 0.055(2) 0.129(4) 0.041(2) 0.018(2) 0.0085(17) 0.007(2)
C23 0.077(3) 0.136(4) 0.044(2) 0.018(3) 0.017(2) 0.025(3)
C24 0.110(4) 0.092(3) 0.036(2) -0.005(2) 0.006(2) 0.034(3)
C25 0.110(4) 0.066(3) 0.051(2) -0.007(2) -0.017(2) 0.010(3)
C26 0.084(3) 0.056(2) 0.0382(19) -0.0047(16) -0.0039(18) 0.002(2)
C27 0.0493(19) 0.0425(19) 0.052(2) 0.0071(15) 0.0154(15) 0.0019(15)
C28 0.069(3) 0.063(3) 0.055(2) -0.0067(19) 0.0026(19) 0.014(2)
C29 0.078(3) 0.057(3) 0.072(3) -0.009(2) 0.022(2) 0.002(2)
C30 0.109(4) 0.084(4) 0.133(5) -0.059(4) -0.020(4) 0.031(3)
C31 0.118(5) 0.094(4) 0.153(6) -0.051(4) -0.001(4) 0.026(4)
C32 0.136(5) 0.064(3) 0.115(4) -0.034(3) 0.045(4) -0.029(3)
C33 0.083(4) 0.107(5) 0.234(9) -0.062(5) 0.063(5) -0.031(4)
C34 0.077(3) 0.067(3) 0.160(5) -0.044(3) 0.028(3) -0.005(3)
C35 0.099(3) 0.081(3) 0.059(2) 0.027(2) 0.038(2) 0.039(2)
B1 0.053(2) 0.074(3) 0.034(2) -0.0076(19) -0.0023(17) 0.011(2)
B2 0.041(2) 0.057(2) 0.039(2) -0.0115(17) 0.0042(16) -0.0070(17)
B3 0.0391(19) 0.045(2) 0.0329(18) -0.0004(15) 0.0018(14) -0.0018(15)
B4 0.050(2) 0.052(2) 0.0341(19) 0.0049(16) 0.0066(16) 0.0062(18)
B5 0.071(3) 0.069(3) 0.0319(19) 0.0052(18) 0.0090(18) 0.023(2)
B6 0.070(3) 0.116(4) 0.036(2) -0.016(2) -0.012(2) 0.042(3)
B7 0.047(2) 0.093(4) 0.051(2) -0.032(2) -0.0086(19) 0.006(2)
B8 0.040(2) 0.069(3) 0.051(2) -0.022(2) 0.0009(17) -0.0005(19)
B9 0.041(2) 0.067(3) 0.0340(19) -0.0075(17) -0.0004(15) 0.0054(18)
B10 0.063(3) 0.085(3) 0.035(2) -0.001(2) -0.0044(18) 0.029(2)
B11 0.046(2) 0.114(4) 0.045(2) -0.027(2) -0.0125(19) 0.021(2)
C36 0.070(4) 0.058(4) 0.043(4) 0.018(4) 0.023(3) 0.018(4)
C37 0.077(4) 0.072(4) 0.053(3) 0.025(3) 0.026(3) 0.016(3)
C38 0.092(5) 0.110(5) 0.056(4) 0.035(4) 0.016(4) 0.011(4)
C39 0.104(5) 0.120(5) 0.070(4) 0.042(4) 0.024(4) 0.016(4)
C40 0.113(4) 0.113(5) 0.083(4) 0.048(4) 0.042(4) 0.016(4)
C41 0.118(4) 0.109(4) 0.091(4) 0.032(4) 0.034(4) 0.005(3)
C42 0.103(4) 0.091(4) 0.070(4) 0.024(4) 0.029(3) 0.001(4)
C36' 0.080(4) 0.068(4) 0.050(4) 0.024(4) 0.024(3) 0.021(4)
C37' 0.094(4) 0.084(4) 0.059(4) 0.033(3) 0.028(3) 0.011(4)
C42' 0.079(4) 0.089(4) 0.072(4) 0.039(4) 0.031(3) 0.017(4)
C41' 0.082(5) 0.097(5) 0.087(5) 0.043(4) 0.041(4) 0.020(4)
C40' 0.105(5) 0.103(5) 0.094(5) 0.054(4) 0.051(4) 0.020(4)
C39' 0.101(4) 0.107(5) 0.075(4) 0.050(4) 0.037(4) 0.033(4)
C38' 0.093(4) 0.102(4) 0.066(3) 0.040(3) 0.029(3) 0.021(3)
O3 0.0523(17) 0.090(2) 0.091(2) -0.0093(18) -0.0006(15) 0.0070(15)
C51 0.065(3) 0.087(3) 0.100(4) -0.019(3) 0.007(3) -0.024(3)
C52 0.133(6) 0.127(6) 0.197(8) -0.061(6) 0.049(6) -0.012(5)
C53 0.060(4) 0.222(9) 0.204(8) -0.066(7) -0.008(4) -0.034(4)
N1 0.059(2) 0.079(2) 0.0550(19) 0.0035(16) -0.0138(15) -0.0027(17)
C43 0.070(3) 0.070(3) 0.142(5) -0.024(3) -0.020(3) -0.001(2)
C44 0.120(6) 0.091(5) 0.280(11) 0.033(6) -0.021(6) -0.032(4)
C45 0.145(5) 0.090(4) 0.061(3) 0.000(3) -0.017(3) -0.032(4)
C46 0.237(10) 0.115(6) 0.100(5) -0.030(4) -0.005(5) 0.057(6)
C47 0.089(3) 0.113(4) 0.054(2) 0.009(2) -0.010(2) 0.026(3)
C48 0.098(4) 0.113(4) 0.101(4) 0.042(3) 0.006(3) -0.014(3)
C49 0.074(4) 0.131(5) 0.165(7) 0.069(5) -0.035(4) 0.004(4)
C50 0.180(9) 0.252(12) 0.175(9) 0.020(8) 0.063(7) 0.132(9)

loop_
_atom_type_symbol
_atom_type_description
_atom_type_scat_dispersion_real
_atom_type_scat_dispersion_imag
_atom_type_scat_source
C C 0.0148 0.0070 'International Tables Vol C Tables 4.2.6.8 and 6.1.1.4'
H H 0.0000 0.0000 'International Tables Vol C Tables 4.2.6.8 and 6.1.1.4'
B B 0.0073 0.0030 'International Tables Vol C Tables 4.2.6.8 and 6.1.1.4'
N N 0.0241 0.0134 'International Tables Vol C Tables 4.2.6.8 and 6.1.1.4'
O O 0.0389 0.0241 'International Tables Vol C Tables 4.2.6.8 and 6.1.1.4'

loop_
_geom_angle_atom_site_label_1
_geom_angle_atom_site_label_2
_geom_angle_atom_site_label_3
_geom_angle
C2 O1 H1 105(4)
C2 C1 B1 117.4(3)
C2 C1 B2 118.9(3)
C2 C1 B3 119.2(3)
C2 C1 B4 117.8(3)
C2 C1 B5 117.2(3)
B1 C1 B3 114.3(3)
B1 C1 B5 61.7(3)
B2 C1 B1 62.9(2)
B2 C1 B3 62.4(2)
B2 C1 B5 113.7(3)
B3 C1 B5 114.1(3)
B4 C1 B1 114.0(3)
B4 C1 B2 114.2(3)
B4 C1 B3 62.5(2)
B4 C1 B5 62.8(2)
O1 C2 C1 114.5(3)
O2 C2 O1 122.0(3)
O2 C2 C1 123.5(3)
C4 C3 H3 117.6
C4 C3 B1 124.7(4)
B1 C3 H3 117.6
C3 C4 H4 116.0
C3 C4 C5 128.0(4)
C5 C4 H4 116.0
C6 C5 C4 119.7(4)
C6 C5 C10 117.5(4)
C10 C5 C4 122.8(4)
C5 C6 H6 119.0
C5 C6 C7 122.0(5)
C7 C6 H6 119.0
C6 C7 H7 120.0
C8 C7 C6 119.9(4)
C8 C7 H7 120.0
C7 C8 H8 120.2
C7 C8 C9 119.7(4)
C9 C8 H8 120.2
C8 C9 H9 119.7
C8 C9 C10 120.5(5)
C10 C9 H9 119.7
C5 C10 C9 120.3(4)
C5 C10 H10 119.8
C9 C10 H10 119.8
C12 C11 H11 117.3
C12 C11 B2 125.3(3)
B2 C11 H11 117.3
C11 C12 H12 115.6
C11 C12 C13 128.8(3)
C13 C12 H12 115.6
C14 C13 C12 120.4(4)
C14 C13 C18 116.7(4)
C18 C13 C12 122.9(3)
C13 C14 H14 119.2
C15 C14 C13 121.5(5)
C15 C14 H14 119.2
C14 C15 H15 119.8
C16 C15 C14 120.4(4)
C16 C15 H15 119.8
C15 C16 H16 119.8
C15 C16 C17 120.3(5)
C17 C16 H16 119.8
C16 C17 H17 120.0
C16 C17 C18 120.0(6)
C18 C17 H17 120.0
C13 C18 H18 119.5
C17 C18 C13 121.0(4)
C17 C18 H18 119.5
C20 C19 H19 118.4
C20 C19 B3 123.3(3)
B3 C19 H19 118.4
C19 C20 H20 115.4
C19 C20 C21 129.2(3)
C21 C20 H20 115.4
C22 C21 C20 118.4(3)
C26 C21 C20 122.6(3)
C26 C21 C22 118.9(3)
C21 C22 H22 119.4
C23 C22 C21 121.2(5)
C23 C22 H22 119.4
C22 C23 H23 120.3
C22 C23 C24 119.5(5)
C24 C23 H23 120.3
C23 C24 H24 119.6
C25 C24 C23 120.7(4)
C25 C24 H24 119.6
C24 C25 H25 120.0
C24 C25 C26 120.1(5)
C26 C25 H25 120.0
C21 C26 C25 119.5(4)
C21 C26 H26 120.3
C25 C26 H26 120.3
C28 C27 H27 117.1
C28 C27 B4 125.9(4)
B4 C27 H27 117.1
C27 C28 H28 115.7
C27 C28 C29 128.7(4)
C29 C28 H28 115.7
C30 C29 C28 119.0(4)
C34 C29 C28 122.6(4)
C34 C29 C30 118.3(5)
C29 C30 H30 118.9
C31 C30 C29 122.2(6)
C31 C30 H30 118.9
C30 C31 H31 120.5
C30 C31 C32 119.0(5)
C32 C31 H31 120.5
C31 C32 H32 120.0
C33 C32 C31 119.9(5)
C33 C32 H32 120.0
C32 C33 H33 120.8
C32 C33 C34 118.4(6)
C34 C33 H33 120.8
C29 C34 C33 121.7(5)
C29 C34 H34 119.1
C33 C34 H34 119.1
B5 C35 H35 124.6
B5 C35 H35A 109.3
C36 C35 H35 124.6
C36 C35 B5 110.7(6)
C36' C35 H35A 109.3
C36' C35 B5 141.4(7)
C1 B1 B2 58.5(2)
C1 B1 B5 59.3(2)
C1 B1 B6 104.4(3)
C1 B1 B7 103.9(3)
C3 B1 C1 121.6(3)
C3 B1 B2 123.0(3)
C3 B1 B5 118.1(3)
C3 B1 B6 124.1(3)
C3 B1 B7 127.1(4)
B5 B1 B2 108.1(3)
B5 B1 B6 59.8(3)
B6 B1 B2 106.9(3)
B7 B1 B2 59.5(2)
B7 B1 B5 107.2(3)
B7 B1 B6 59.1(3)
C1 B2 B1 58.6(2)
C1 B2 B3 58.9(2)
C1 B2 B7 104.0(3)
C1 B2 B8 104.3(3)
C11 B2 C1 121.9(3)
C11 B2 B1 118.9(3)
C11 B2 B3 122.4(3)
C11 B2 B7 124.1(3)
C11 B2 B8 126.1(3)
B3 B2 B1 107.9(3)
B7 B2 B1 59.4(3)
B7 B2 B3 107.4(3)
B8 B2 B1 107.8(3)
B8 B2 B3 59.3(2)
B8 B2 B7 60.3(2)
C1 B3 B2 58.7(2)
C1 B3 B4 58.29(19)
C1 B3 B8 104.2(2)
C1 B3 B9 104.1(2)
C19 B3 C1 125.4(3)
C19 B3 B2 126.2(3)
C19 B3 B4 117.4(3)
C19 B3 B8 124.7(3)
C19 B3 B9 119.3(3)
B4 B3 B2 107.6(3)
B8 B3 B2 59.4(2)
B8 B3 B4 108.1(3)
B8 B3 B9 60.6(2)
B9 B3 B2 107.7(3)
B9 B3 B4 59.7(2)
C1 B4 B3 59.2(2)
C1 B4 B5 59.1(2)
C1 B4 B9 104.5(3)
C1 B4 B10 104.5(3)
C27 B4 C1 119.8(3)
C27 B4 B3 120.4(3)
C27 B4 B5 119.6(3)
C27 B4 B9 126.8(3)
C27 B4 B10 126.5(3)
B3 B4 B5 108.4(3)
B9 B4 B3 59.4(2)
B9 B4 B5 107.3(3)
B9 B4 B10 59.4(2)
B10 B4 B3 107.1(3)
B10 B4 B5 59.5(2)
C1 B5 B1 59.1(2)
C1 B5 B4 58.1(2)
C1 B5 B6 104.6(3)
C1 B5 B10 103.8(3)
C35 B5 C1 122.7(4)
C35 B5 B1 122.9(3)
C35 B5 B4 118.5(4)
C35 B5 B6 126.0(4)
C35 B5 B10 123.1(3)
B1 B5 B4 108.0(3)
B1 B5 B10 107.8(3)
B6 B5 B1 60.2(3)
B6 B5 B4 107.5(3)
B6 B5 B10 59.6(3)
B10 B5 B4 59.7(2)
B1 B6 H6A 121.4
B5 B6 B1 60.0(3)
B5 B6 H6A 121.5
B7 B6 B1 60.3(3)
B7 B6 B5 108.4(3)
B7 B6 H6A 121.5
B7 B6 B10 108.0(3)
B7 B6 B11 60.2(3)
B10 B6 B1 108.3(3)
B10 B6 B5 60.3(3)
B10 B6 H6A 121.7
B11 B6 B1 108.6(3)
B11 B6 B5 108.4(3)
B11 B6 H6A 121.5
B11 B6 B10 59.8(3)
B1 B7 B2 61.1(2)
B1 B7 H7A 121.0
B2 B7 H7A 121.3
B6 B7 B1 60.5(3)
B6 B7 B2 109.3(3)
B6 B7 H7A 121.1
B6 B7 B8 108.3(3)
B6 B7 B11 60.0(3)
B8 B7 B1 108.4(3)
B8 B7 B2 59.3(2)
B8 B7 H7A 121.9
B11 B7 B1 108.6(4)
B11 B7 B2 108.1(3)
B11 B7 H7A 121.7
B11 B7 B8 60.1(3)
B2 B8 B7 60.4(2)
B2 B8 H8A 120.8
B2 B8 B9 108.7(3)
B2 B8 B11 108.5(3)
B3 B8 B2 61.3(2)
B3 B8 B7 109.1(3)
B3 B8 H8A 120.9
B3 B8 B9 59.8(2)
B3 B8 B11 108.3(3)
B7 B8 H8A 121.8
B9 B8 B7 107.4(3)
B9 B8 H8A 122.1
B11 B8 B7 59.5(3)
B11 B8 H8A 121.9
B11 B8 B9 59.7(3)
B3 B9 B4 60.9(2)
B3 B9 B8 59.6(2)
B3 B9 H9A 121.1
B3 B9 B11 108.4(3)
B4 B9 B8 108.2(3)
B4 B9 H9A 121.1
B8 B9 H9A 122.1
B10 B9 B3 109.3(3)
B10 B9 B4 60.6(2)
B10 B9 B8 107.9(3)
B10 B9 H9A 121.3
B10 B9 B11 59.7(3)
B11 B9 B4 108.5(3)
B11 B9 B8 60.1(3)
B11 B9 H9A 121.7
B4 B10 H10A 121.3
B5 B10 B4 60.7(2)
B5 B10 H10A 121.3
B6 B10 B4 108.6(3)
B6 B10 B5 60.0(3)
B6 B10 H10A 121.6
B9 B10 B4 59.9(2)
B9 B10 B5 108.7(3)
B9 B10 B6 108.4(4)
B9 B10 H10A 121.4
B11 B10 B4 108.4(3)
B11 B10 B5 108.3(3)
B11 B10 B6 59.9(3)
B11 B10 B9 60.4(3)
B11 B10 H10A 121.6
B6 B11 B7 59.7(3)
B6 B11 B8 108.2(3)
B6 B11 B9 108.3(3)
B6 B11 H11A 121.6
B7 B11 B8 60.3(3)
B7 B11 B9 108.4(3)
B7 B11 H11A 121.6
B8 B11 H11A 121.5
B9 B11 B8 60.2(2)
B9 B11 H11A 121.5
B10 B11 B6 60.3(3)
B10 B11 B7 108.1(3)
B10 B11 B8 108.2(3)
B10 B11 B9 59.9(3)
B10 B11 H11A 121.7
C35 C36 H36 119.7
C37 C36 C35 120.7(8)
C37 C36 H36 119.7
C38 C37 C36 119.1(6)
C38 C37 C42 120.0
C42 C37 C36 120.9(6)
C37 C38 H38 120.0
C37 C38 C39 120.0
C39 C38 H38 120.0
C38 C39 H39 120.0
C40 C39 C38 120.0
C40 C39 H39 120.0
C39 C40 H40 120.0
C39 C40 C41 120.0
C41 C40 H40 120.0
C40 C41 H41 120.0
C42 C41 C40 120.0
C42 C41 H41 120.0
C37 C42 H42 120.0
C41 C42 C37 120.0
C41 C42 H42 120.0
C35 C36' H36' 111.4
C35 C36' C37' 137.2(10)
C37' C36' H36' 111.4
C42' C37' C36' 122.1(6)
C42' C37' C38' 120.0
C38' C37' C36' 117.4(6)
C37' C42' H42' 120.0
C41' C42' C37' 120.0
C41' C42' H42' 120.0
C42' C41' H41' 120.0
C40' C41' C42' 120.0
C40' C41' H41' 120.0
C41' C40' H40' 120.0
C39' C40' C41' 120.0
C39' C40' H40' 120.0
C40' C39' H39' 120.0
C40' C39' C38' 120.0
C38' C39' H39' 120.0
C37' C38' H38' 120.0
C39' C38' C37' 120.0
C39' C38' H38' 120.0
O3 C51 C52 119.7(5)
O3 C51 C53 120.5(6)
C53 C51 C52 119.7(6)
C51 C52 H52A 109.5
C51 C52 H52B 109.5
C51 C52 H52C 109.5
H52A C52 H52B 109.5
H52A C52 H52C 109.5
H52B C52 H52C 109.5
C51 C53 H53A 109.5
C51 C53 H53B 109.5
C51 C53 H53C 109.5
H53A C53 H53B 109.5
H53A C53 H53C 109.5
H53B C53 H53C 109.5
C43 N1 C47 107.9(4)
C43 N1 C49 111.2(4)
C45 N1 C43 113.0(4)
C45 N1 C47 110.3(4)
C45 N1 C49 104.7(5)
C47 N1 C49 109.7(4)
N1 C43 H43A 108.2
N1 C43 H43B 108.2
H43A C43 H43B 107.3
C44 C43 N1 116.6(5)
C44 C43 H43A 108.2
C44 C43 H43B 108.2
C43 C44 H44A 109.5
C43 C44 H44B 109.5
C43 C44 H44C 109.5
H44A C44 H44B 109.5
H44A C44 H44C 109.5
H44B C44 H44C 109.5
N1 C45 H45A 108.6
N1 C45 H45B 108.6
H45A C45 H45B 107.6
C46 C45 N1 114.7(5)
C46 C45 H45A 108.6
C46 C45 H45B 108.6
C45 C46 H46A 109.5
C45 C46 H46B 109.5
C45 C46 H46C 109.5
H46A C46 H46B 109.5
H46A C46 H46C 109.5
H46B C46 H46C 109.5
N1 C47 H47A 108.2
N1 C47 H47B 108.2
H47A C47 H47B 107.4
C48 C47 N1 116.2(4)
C48 C47 H47A 108.2
C48 C47 H47B 108.2
C47 C48 H48A 109.5
C47 C48 H48B 109.5
C47 C48 H48C 109.5
H48A C48 H48B 109.5
H48A C48 H48C 109.5
H48B C48 H48C 109.5
N1 C49 H49A 107.9
N1 C49 H49B 107.9
H49A C49 H49B 107.2
C50 C49 N1 117.6(6)
C50 C49 H49A 107.9
C50 C49 H49B 107.9
C49 C50 H50A 109.5
C49 C50 H50B 109.5
C49 C50 H50C 109.5
H50A C50 H50B 109.5
H50A C50 H50C 109.5
H50B C50 H50C 109.5

loop_
_geom_bond_atom_site_label_1
_geom_bond_atom_site_label_2
_geom_bond_distance
O1 C2 1.287(4)
O1 H1 0.93(7)
O2 C2 1.180(4)
C1 C2 1.504(5)
C1 B1 1.740(5)
C1 B2 1.738(5)
C1 B3 1.742(5)
C1 B4 1.725(5)
C1 B5 1.743(5)
C3 H3 0.9500
C3 C4 1.306(5)
C3 B1 1.569(5)
C4 H4 0.9500
C4 C5 1.491(5)
C5 C6 1.366(6)
C5 C10 1.386(6)
C6 H6 0.9500
C6 C7 1.387(6)
C7 H7 0.9500
C7 C8 1.354(7)
C8 H8 0.9500
C8 C9 1.364(7)
C9 H9 0.9500
C9 C10 1.395(6)
C10 H10 0.9500
C11 H11 0.9500
C11 C12 1.324(5)
C11 B2 1.557(6)
C12 H12 0.9500
C12 C13 1.470(6)
C13 C14 1.396(5)
C13 C18 1.401(6)
C14 H14 0.9500
C14 C15 1.379(7)
C15 H15 0.9500
C15 C16 1.351(9)
C16 H16 0.9500
C16 C17 1.371(8)
C17 H17 0.9500
C17 C18 1.385(7)
C18 H18 0.9500
C19 H19 0.9500
C19 C20 1.314(5)
C19 B3 1.563(5)
C20 H20 0.9500
C20 C21 1.469(5)
C21 C22 1.403(5)
C21 C26 1.393(6)
C22 H22 0.9500
C22 C23 1.377(6)
C23 H23 0.9500
C23 C24 1.383(8)
C24 H24 0.9500
C24 C25 1.378(7)
C25 H25 0.9500
C25 C26 1.407(5)
C26 H26 0.9500
C27 H27 0.9500
C27 C28 1.310(5)
C27 B4 1.555(5)
C28 H28 0.9500
C28 C29 1.449(6)
C29 C30 1.401(6)
C29 C34 1.336(7)
C30 H30 0.9500
C30 C31 1.336(8)
C31 H31 0.9500
C31 C32 1.401(9)
C32 H32 0.9500
C32 C33 1.375(9)
C33 H33 0.9500
C33 C34 1.406(7)
C34 H34 0.9500
C35 H35 0.9500
C35 H35A 0.9500
C35 B5 1.563(7)
C35 C36 1.476(10)
C35 C36' 1.270(10)
B1 B2 1.815(6)
B1 B5 1.785(7)
B1 B6 1.788(6)
B1 B7 1.784(7)
B2 B3 1.803(5)
B2 B7 1.786(6)
B2 B8 1.768(6)
B3 B4 1.799(5)
B3 B8 1.767(5)
B3 B9 1.771(5)
B4 B5 1.808(5)
B4 B9 1.778(6)
B4 B10 1.790(6)
B5 B6 1.781(8)
B5 B10 1.787(6)
B6 H6A 1.1200
B6 B7 1.762(8)
B6 B10 1.774(7)
B6 B11 1.767(7)
B7 H7A 1.1200
B7 B8 1.784(6)
B7 B11 1.771(7)
B8 H8A 1.1200
B8 B9 1.784(7)
B8 B11 1.782(7)
B9 H9A 1.1200
B9 B10 1.768(6)
B9 B11 1.776(6)
B10 H10A 1.1200
B10 B11 1.764(8)
B11 H11A 1.1200
C36 H36 0.9500
C36 C37 1.457(10)
C37 C38 1.3900
C37 C42 1.3900
C38 H38 0.9500
C38 C39 1.3900
C39 H39 0.9500
C39 C40 1.3900
C40 H40 0.9500
C40 C41 1.3900
C41 H41 0.9500
C41 C42 1.3900
C42 H42 0.9500
C36' H36' 0.9500
C36' C37' 1.483(11)
C37' C42' 1.3900
C37' C38' 1.3900
C42' H42' 0.9500
C42' C41' 1.3900
C41' H41' 0.9500
C41' C40' 1.3900
C40' H40' 0.9500
C40' C39' 1.3900
C39' H39' 0.9500
C39' C38' 1.3900
C38' H38' 0.9500
O3 C51 1.191(5)
C51 C52 1.484(8)
C51 C53 1.457(8)
C52 H52A 0.9800
C52 H52B 0.9800
C52 H52C 0.9800
C53 H53A 0.9800
C53 H53B 0.9800
C53 H53C 0.9800
N1 C43 1.480(6)
N1 C45 1.458(6)
N1 C47 1.537(6)
N1 C49 1.555(7)
C43 H43A 0.9900
C43 H43B 0.9900
C43 C44 1.465(9)
C44 H44A 0.9800
C44 H44B 0.9800
C44 H44C 0.9800
C45 H45A 0.9900
C45 H45B 0.9900
C45 C46 1.398(10)
C46 H46A 0.9800
C46 H46B 0.9800
C46 H46C 0.9800
C47 H47A 0.9900
C47 H47B 0.9900
C47 C48 1.535(8)
C48 H48A 0.9800
C48 H48B 0.9800
C48 H48C 0.9800
C49 H49A 0.9900
C49 H49B 0.9900
C49 C50 1.429(11)
C50 H50A 0.9800
C50 H50B 0.9800
C50 H50C 0.9800

loop_
_geom_hbond_atom_site_label_D
_geom_hbond_atom_site_label_H
_geom_hbond_atom_site_label_A
_geom_hbond_distance_DH
_geom_hbond_distance_HA
_geom_hbond_distance_DA
_geom_hbond_angle_DHA
O1 H1 O3 0.93(7) 1.75(7) 2.653(4) 163(6)
